data_1566911
loop_
_publ_author_name
'Kirk, Ryan M.'
'Hill, Anthony'

_publ_section_title
;
 Arsolyl-Supported Intermetallic Dative Bonding
;
_journal_name_full 'Chemical Science'
_journal_paper_doi 10.1039/D2SC01200F
_journal_year 2022
_chemical_formula_moiety 'C18 H12 As Co O2'
_chemical_formula_sum 'C18 H12 As Co O2'
_chemical_formula_weight 394.13
_chemical_properties_physical Air-sensitive
_space_group_crystal_system orthorhombic
_space_group_IT_number 33
_space_group_name_Hall 'P 2c -2n'
_space_group_name_H-M_alt 'P n a 21'
_atom_sites_solution_hydrogens geom
_atom_sites_solution_primary dual
_audit_creation_date 2022-04-26
_audit_creation_method
;
Olex2 1.3
(compiled 2020.11.12 svn.r5f609507 for OlexSys, GUI svn.r6408)
;
_audit_update_record
;
2022-04-26 deposited with the CCDC.	2022-05-04 downloaded from the CCDC.
;
_cell_angle_alpha 90
_cell_angle_beta 90
_cell_angle_gamma 90
_cell_formula_units_Z 4
_cell_length_a 11.23470(10)
_cell_length_b 17.27710(10)
_cell_length_c 7.83560(10)
_cell_measurement_reflns_used 11011
_cell_measurement_temperature 150.01(10)
_cell_measurement_theta_max 73.6750
_cell_measurement_theta_min 4.6800
_cell_volume 1520.91(3)
_computing_cell_refinement 'CrysAlisPro 1.171.40.36a (Rigaku OD, 2018)'
_computing_data_collection 'CrysAlisPro 1.171.40.36a (Rigaku OD, 2018)'
_computing_data_reduction 'CrysAlisPro 1.171.40.36a (Rigaku OD, 2018)'
_computing_molecular_graphics 'Olex2 1.3 (Dolomanov et al., 2009)'
_computing_publication_material 'Olex2 1.3 (Dolomanov et al., 2009)'
_computing_structure_refinement 'SHELXL 2018/3 (Sheldrick, 2015)'
_computing_structure_solution 'SHELXT 2018/2 (Sheldrick, 2018)'
_diffrn_ambient_temperature 150.01(10)
_diffrn_detector_area_resol_mean 8.1297
_diffrn_detector_type EosS2
_diffrn_measured_fraction_theta_full 0.999
_diffrn_measured_fraction_theta_max 0.995
_diffrn_measurement_details
;
List of Runs (angles in degrees, time in seconds):

  # Type    Start    End  Width  t~exp~   \w     \q     \k     \f   Frames
#--------------------------------------------------------------------------
  1  \w    -43.00 -18.00   1.00    5.00    --   16.00 134.00 115.30   25
  2  \w    -45.00 -20.00   1.00    5.00    --   24.00 150.00 -44.84   25
  3  \w    -97.00 -52.00   1.00    5.00    --  -36.95 -38.00-180.00   45
  4  \w    -68.00 -20.00   1.00    5.00    --  -36.95 -38.00 -30.00   48
  5  \w    -46.00  12.00   1.00    5.00    --  -36.95  57.00   0.00   58
  6  \w   -104.00 -73.00   1.00    5.00    --  -36.95 -38.00 -30.00   31
  7  \w    -49.00 -19.00   1.00    5.00    --  -36.95 -38.00-180.00   30
  8  \w     38.00  73.00   1.00    5.00    --   36.95 -99.00-180.00   35
  9  \w      6.00  71.00   1.00    5.00    --   36.95 -99.00  90.00   65
 10  \w      6.00  34.00   1.00    5.00    --   36.95 -99.00-180.00   28
 11  \w      5.00  30.00   1.00    5.00    --   36.95  87.00 145.01   25
 12  \w      3.00  28.00   1.00    5.00    --   36.95  90.00  43.98   25
 13  \w    -20.00  64.00   1.00    5.00    --   36.95 -77.00-180.00   84
 14  \w      6.00  38.00   1.00    5.00    --   36.95 -99.00  30.00   32
 15  \w     11.00  74.00   1.00    5.00    --   36.95 -99.00 -60.00   63
 16  \w     10.00  60.00   1.00    5.00    --   36.95 -99.00  60.00   50
 17  \w     10.00  35.00   1.00    5.00    --   40.00  82.00 -44.08   25
 18  \w     16.00  41.00   1.00    5.00    --   44.00  79.00  52.18   25
 19  \w     16.00  41.00   1.00    5.00    --   44.00  79.00-130.10   25
 20  \w     16.00  41.00   1.00    5.00    --   44.00  79.00 149.66   25
 21  \w     16.00  41.00   1.00    5.00    --   44.00  79.00   8.36   25
 22  \w     84.00 115.00   1.00    5.00    --   48.00  74.00 -96.83   31
 23  \w     28.00  55.00   1.00    5.00    --   48.00  74.00 -96.83   27
 24  \w     85.00 112.00   1.00    5.00    --   52.00  72.00  26.32   27
 25  \w     28.00  53.00   1.00    5.00    --   52.00  74.00-170.90   25
 26  \w     27.00  72.00   1.00    5.00    --   52.00  74.00 -26.88   45
 27  \w     29.00  67.00   1.00    5.00    --   52.00  72.00  26.32   38
 28  \w     29.00  54.00   1.00    5.00    --   52.00  72.00 122.36   25
 29  \w     92.00 117.00   1.00    5.00    --   52.00  72.00-137.72   25
 30  \w     65.00 119.00   1.00    5.00    --   52.00  74.00  83.78   54
 31  \w     27.00  53.00   1.00    5.00    --   52.00  74.00  83.78   26
 32  \w     93.00 119.00   1.00    5.00    --   52.00  72.00 122.36   26
 33  \w     92.00 118.00   1.00    5.00    --   52.00  74.00-170.90   26
 34  \w     28.00  77.00   1.00    5.00    --   52.00  72.00-137.72   49
 35  \w     82.00 108.00   1.00    5.00    --   52.00  74.00 -26.88   26
 36  \w     32.00  70.00   1.00    5.00    --   56.00  72.00 -81.01   38
 37  \w     97.00 123.00   1.00    5.00    --   56.00  72.00 -81.01   26
 38  \w     82.00 122.00   1.00    5.00    --   56.00  74.00 149.86   40
 39  \w     31.00  78.00   1.00    5.00    --   56.00  74.00 149.86   47
 40  \w     55.00  87.00   1.00   18.00    --   80.00  73.00  25.68   32
 41  \w    113.00 146.00   1.00   18.00    --   80.00  73.00  25.68   33
 42  \w     94.00 128.00   1.00   18.00    --  111.00  50.00 150.00   34
 43  \w     94.00 134.00   1.00   18.00    --  111.00  50.00-120.00   40
 44  \w    141.00 167.00   1.00   18.00    --  111.00  38.00 -30.00   26
 45  \w     92.00 118.00   1.00   18.00    --  111.00  38.00 -30.00   26
 46  \w     94.00 124.00   1.00   18.00    --  111.00  50.00 -30.00   30
 47  \w     94.00 157.00   1.00   18.00    --  111.00  50.00  60.00   63
 48  \w     91.00 170.00   1.00   18.00    --  111.00  64.00  90.00   79
 49  \w     45.00 103.00   1.00   18.00    --  111.00 -92.00  60.00   58
 50  \w     93.00 120.00   1.00   18.00    --  111.00  64.00   0.00   27
 51  \w     79.00 127.00   1.00   18.00    --  111.00 -50.00 -60.00   48
 52  \w    111.00 136.00   1.00   18.00    --  111.00 -25.00 -30.00   25
 53  \w    123.00 155.00   1.00   18.00    --  111.00  64.00   0.00   32
 54  \w     80.00 106.00   1.00   18.00    --  111.00 -25.00 -30.00   26
 55  \w     46.00  75.00   1.00   18.00    --  111.00 -25.00 -30.00   29
 56  \w     86.00 160.00   1.00   18.00    --  111.00  25.00-120.00   74
 57  \w     81.00 107.00   1.00   18.00    --  111.00-123.00 176.00   26
 58  \w     94.00 153.00   1.00   18.00    --  111.00  50.00 -90.00   59
 59  \w    135.00 161.00   1.00   18.00    --  111.00  38.00 150.00   26
 60  \w    137.00 163.00   1.00   18.00    --  111.00  50.00-180.00   26
 61  \w     92.00 118.00   1.00   18.00    --  111.00  38.00 150.00   26
 62  \w     91.00 123.00   1.00   18.00    --  111.00  64.00  30.00   32
 63  \w     95.00 120.00   1.00   18.00    --  111.00  50.00-180.00   25
 64  \w    144.00 177.00   1.00   18.00    --  111.00  50.00 -60.00   33
 65  \w    108.00 156.00   1.00   18.00    --  111.00 111.00 -90.00   48
 66  \w     94.00 130.00   1.00   18.00    --  111.00  50.00 -60.00   36
 67  \w     67.00 121.00   1.00   18.00    --  111.00 -64.00  60.00   54
 68  \w     91.00 176.00   1.00   18.00    --  111.00  64.00-120.00   85
 69  \w     94.00 133.00   1.00   18.00    --  111.00  50.00   0.00   39
 70  \w    137.00 177.00   1.00   18.00    --  111.00  50.00 120.00   40
 71  \w     70.00 109.00   1.00   18.00    --  111.00-111.00-150.00   39
 72  \w     92.00 124.00   1.00   18.00    --  111.00  64.00 -30.00   32
 73  \w     94.00 138.00   1.00   18.00    --  111.00  50.00  90.00   44
 74  \w     42.00  68.00   1.00   18.00    --  111.00-111.00-150.00   26
 75  \w     94.00 120.00   1.00   18.00    --  111.00  50.00 120.00   26
 76  \w     88.00 113.00   1.00   18.00    --  111.00 -50.00  60.00   25
 77  \w     91.00 125.00   1.00   18.00    --  111.00  64.00-150.00   34
 78  \w     44.00  95.00   1.00   18.00    --  111.00 -92.00   0.00   51
 79  \w     44.00  85.00   1.00   18.00    --  111.00 -50.00  60.00   41
 80  \w    140.00 166.00   1.00   18.00    --  111.00  50.00  30.00   26
 81  \w    148.00 175.00   1.00   18.00    --  111.00  64.00 -30.00   27
 82  \w     91.00 117.00   1.00   18.00    --  111.00  64.00  60.00   26
 83  \w     96.00 122.00   1.00   18.00    --  111.00  50.00  30.00   26
 84  \w     74.00 109.00   1.00   18.00    --  111.00-111.00  60.00   35
 85  \w     90.00 131.00   1.00   18.00    --  111.00 178.00  90.00   41
 86  \w     87.00 129.00   1.00   18.00    --  111.00-150.00  14.00   42
 87  \w     92.00 117.00   1.00   18.00    --  111.00  64.00 -90.00   25
 88  \w     46.00  96.00   1.00   18.00    --  111.00 -50.00   0.00   50
 89  \w     91.00 117.00   1.00   18.00    --  111.00  64.00-180.00   26
 90  \w     50.00 130.00   1.00   18.00    --  111.00 -38.00-180.00   80
 91  \w     86.00 113.00   1.00   18.00    --  111.00  25.00 -60.00   27
 92  \w     45.00 133.00   1.00   18.00    --  111.00 -25.00 150.00   88
 93  \w     96.00 136.00   1.00   18.00    --  111.00  38.00 -60.00   40
 94  \w     97.00 129.00   1.00   18.00    --  111.00  38.00  60.00   32
 95  \w     82.00 107.00   1.00   18.00    --  111.00-111.00   0.00   25
 96  \w    125.00 173.00   1.00   18.00    --  111.00  64.00 150.00   48
 97  \w     71.00 123.00   1.00   18.00    --  111.00 -81.00-179.65   52
 98  \w     42.00  77.00   1.00   18.00    --  111.00-111.00   0.00   35
 99  \w     47.00 124.00   1.00   18.00    --  111.00 -64.00-180.00   77
100  \w     91.00 117.00   1.00   18.00    --  111.00  64.00 150.00   26
101  \w     97.00 124.00   1.00   18.00    --  111.00  50.00-150.00   27
102  \w     87.00 114.00   1.00   18.00    --  111.00  25.00 120.00   27
;
_diffrn_measurement_device 'four-circle diffractometer'
_diffrn_measurement_device_type 'SuperNova, Dual, Cu at home/near, EosS2'
_diffrn_measurement_method '\w scans'
_diffrn_radiation_type CuK\a
_diffrn_radiation_wavelength 1.54184
_diffrn_reflns_av_R_equivalents 0.0453
_diffrn_reflns_av_unetI/netI 0.0224
_diffrn_reflns_Laue_measured_fraction_full 0.999
_diffrn_reflns_Laue_measured_fraction_max 0.995
_diffrn_reflns_limit_h_max 11
_diffrn_reflns_limit_h_min -13
_diffrn_reflns_limit_k_max 21
_diffrn_reflns_limit_k_min -21
_diffrn_reflns_limit_l_max 9
_diffrn_reflns_limit_l_min -9
_diffrn_reflns_number 27398
_diffrn_reflns_point_group_measured_fraction_full 0.998
_diffrn_reflns_point_group_measured_fraction_max 0.994
_diffrn_reflns_theta_full 67.684
_diffrn_reflns_theta_max 73.954
_diffrn_reflns_theta_min 4.695
_exptl_absorpt_coefficient_mu 11.289
_exptl_absorpt_correction_T_max 1.00000
_exptl_absorpt_correction_T_min 0.56452
_exptl_absorpt_correction_type multi-scan
_exptl_absorpt_process_details
;
CrysAlisPro 1.171.40.36a (Rigaku Oxford Diffraction, 2018)
Empirical absorption correction using spherical harmonics,
 implemented in SCALE3 ABSPACK scaling algorithm.
;
_exptl_crystal_colour red
_exptl_crystal_colour_primary red
_exptl_crystal_density_diffrn 1.721
_exptl_crystal_description needle
_exptl_crystal_F_000 784
_exptl_crystal_recrystallization_method 'Benzene/hexane at -20'
_exptl_crystal_size_max 0.109
_exptl_crystal_size_mid 0.061
_exptl_crystal_size_min 0.029
_refine_diff_density_max 1.201
_refine_diff_density_min -0.651
_refine_diff_density_rms 0.085
_refine_ls_abs_structure_details
;
 Flack x determined using 1259 quotients [(I+)-(I-)]/[(I+)+(I-)]
 (Parsons, Flack and Wagner, Acta Cryst. B69 (2013) 249-259).
;
_refine_ls_abs_structure_Flack -0.025(3)
_refine_ls_extinction_method none
_refine_ls_goodness_of_fit_ref 1.075
_refine_ls_hydrogen_treatment constr
_refine_ls_matrix_type full
_refine_ls_number_parameters 193
_refine_ls_number_reflns 3057
_refine_ls_number_restraints 1
_refine_ls_restrained_S_all 1.075
_refine_ls_R_factor_all 0.0401
_refine_ls_R_factor_gt 0.0386
_refine_ls_shift/su_max 0.000
_refine_ls_shift/su_mean 0.000
_refine_ls_structure_factor_coef Fsqd
_refine_ls_weighting_details 'w=1/[\s^2^(Fo^2^)+(0.0385P)^2^+3.8902P] where P=(Fo^2^+2Fc^2^)/3'
_refine_ls_weighting_scheme calc
_refine_ls_wR_factor_gt 0.0925
_refine_ls_wR_factor_ref 0.0936
_reflns_Friedel_coverage 0.854
_reflns_Friedel_fraction_full 0.998
_reflns_Friedel_fraction_max 0.992
_reflns_number_gt 2974
_reflns_number_total 3057
_reflns_threshold_expression 'I > 2\s(I)'
_cod_data_source_file d2sc01200f2.cif
_cod_data_source_block rmk_129_b_scale
_cod_database_code 1566911
_shelx_shelxl_version_number 2018/3
_shelx_space_group_comment
;
The symmetry employed for this shelxl refinement is uniquely defined
by the following loop, which should always be used as a source of
symmetry information in preference to the above space-group names.
They are only intended as comments.
;
_olex2_refinement_description
;
1. Fixed Uiso
 At 1.2 times of:
  All C(H) groups
2. Uiso/Uaniso restraints and constraints
Uanis(C4) = Uanis(C5)
3.a Ternary CH refined with riding coordinates:
 C4(H4), C5(H5)
3.b Aromatic/amide H refined with riding coordinates:
 C8(H8), C10(H10), C18(H18), C9(H9), C17(H17), C11(H11), C12(H12), C16(H16),
 C14(H14), C15(H15)
;
_olex2_submission_special_instructions 'No special instructions were received'
_oxdiff_exptl_absorpt_empirical_details
;
Empirical correction (ABSPACK) includes:
- Absorption correction using spherical harmonics
- Frame scaling
;

loop_
_space_group_symop_operation_xyz
'x, y, z'
'-x, -y, z+1/2'
'x+1/2, -y+1/2, z'
'-x+1/2, y+1/2, z+1/2'

loop_
_atom_site_label
_atom_site_type_symbol
_atom_site_fract_x
_atom_site_fract_y
_atom_site_fract_z
_atom_site_U_iso_or_equiv
_atom_site_adp_type
_atom_site_occupancy
_atom_site_site_symmetry_order
_atom_site_calc_flag
_atom_site_refinement_flags_posn
_atom_site_refinement_flags_adp
_atom_site_refinement_flags_occupancy
_atom_site_disorder_assembly
_atom_site_disorder_group
As1 As 0.05288(5) 0.46395(3) 0.38977(10) 0.02818(18) Uani 1 1 d . . . . .
Co1 Co 0.26149(8) 0.47542(5) 0.44551(14) 0.0237(2) Uani 1 1 d . . . . .
O1 O 0.2296(6) 0.4519(4) 0.8067(8) 0.0503(15) Uani 1 1 d . . . . .
O2 O 0.5063(5) 0.5209(4) 0.4869(10) 0.0558(17) Uani 1 1 d . . . . .
C6 C 0.1449(6) 0.5444(4) 0.2863(8) 0.0262(13) Uani 1 1 d . . . . .
C7 C 0.1540(6) 0.3063(4) 0.3052(7) 0.0250(13) Uani 1 1 d . . . . .
C4 C 0.2499(7) 0.4291(4) 0.1950(8) 0.0328(11) Uani 1 1 d . . . . .
H4 H 0.315483 0.403170 0.135453 0.039 Uiso 1 1 calc R U . . .
C3 C 0.1632(6) 0.3912(4) 0.2893(8) 0.0269(13) Uani 1 1 d . . . . .
C5 C 0.2299(7) 0.5077(4) 0.1924(8) 0.0328(11) Uani 1 1 d . . . . .
H5 H 0.290015 0.540174 0.136751 0.039 Uiso 1 1 calc R U . . .
C8 C 0.0568(6) 0.2719(3) 0.3853(13) 0.0315(12) Uani 1 1 d . . . . .
H8 H -0.000628 0.302857 0.436598 0.038 Uiso 1 1 calc R U . . .
C1 C 0.2397(6) 0.4607(4) 0.6618(10) 0.0326(15) Uani 1 1 d . . . . .
C10 C 0.1300(7) 0.1451(4) 0.3173(9) 0.0365(16) Uani 1 1 d . . . . .
H10 H 0.121892 0.091579 0.321746 0.044 Uiso 1 1 calc R U . . .
C18 C 0.0216(5) 0.6564(4) 0.3865(13) 0.0370(14) Uani 1 1 d . . . . .
H18 H -0.031239 0.621696 0.436377 0.044 Uiso 1 1 calc R U . . .
C13 C 0.1200(6) 0.6283(4) 0.3010(8) 0.0262(13) Uani 1 1 d . . . . .
C9 C 0.0446(6) 0.1920(3) 0.3895(14) 0.0375(13) Uani 1 1 d . . . . .
H9 H -0.021645 0.169917 0.441419 0.045 Uiso 1 1 calc R U . . .
C17 C -0.0005(6) 0.7349(4) 0.3999(12) 0.0416(16) Uani 1 1 d . . . . .
H17 H -0.066681 0.752366 0.459830 0.050 Uiso 1 1 calc R U . . .
C11 C 0.2275(7) 0.1777(4) 0.2384(10) 0.0381(16) Uani 1 1 d . . . . .
H11 H 0.284450 0.146166 0.187441 0.046 Uiso 1 1 calc R U . . .
C12 C 0.2406(6) 0.2578(4) 0.2349(10) 0.0359(15) Uani 1 1 d . . . . .
H12 H 0.308042 0.279311 0.185073 0.043 Uiso 1 1 calc R U . . .
C16 C 0.0762(7) 0.7875(4) 0.3238(10) 0.0381(16) Uani 1 1 d . . . . .
H16 H 0.061329 0.840284 0.332012 0.046 Uiso 1 1 calc R U . . .
C14 C 0.1959(6) 0.6826(4) 0.2245(10) 0.0355(16) Uani 1 1 d . . . . .
H14 H 0.262192 0.665190 0.164687 0.043 Uiso 1 1 calc R U . . .
C15 C 0.1750(7) 0.7611(4) 0.2355(11) 0.0419(17) Uani 1 1 d . . . . .
H15 H 0.226853 0.795977 0.184081 0.050 Uiso 1 1 calc R U . . .
C2 C 0.4090(7) 0.5032(4) 0.4673(11) 0.0375(16) Uani 1 1 d . . . . .

loop_
_atom_site_aniso_label
_atom_site_aniso_U_11
_atom_site_aniso_U_22
_atom_site_aniso_U_33
_atom_site_aniso_U_23
_atom_site_aniso_U_13
_atom_site_aniso_U_12
As1 0.0178(3) 0.0290(3) 0.0378(4) 0.0009(4) 0.0027(3) -0.0004(2)
Co1 0.0203(5) 0.0221(4) 0.0288(5) 0.0004(4) -0.0035(4) -0.0015(4)
O1 0.057(4) 0.063(4) 0.031(3) 0.000(3) -0.003(3) -0.003(3)
O2 0.025(3) 0.055(3) 0.087(5) -0.009(3) -0.008(3) -0.010(2)
C6 0.023(3) 0.030(3) 0.025(3) 0.005(2) -0.005(2) 0.000(2)
C7 0.024(3) 0.032(3) 0.019(3) -0.006(2) -0.003(2) 0.001(2)
C4 0.047(3) 0.035(3) 0.016(2) 0.0011(17) 0.0065(19) 0.019(2)
C3 0.026(3) 0.030(3) 0.024(3) -0.003(2) -0.006(2) -0.003(3)
C5 0.047(3) 0.035(3) 0.016(2) 0.0011(17) 0.0065(19) 0.019(2)
C8 0.025(3) 0.031(3) 0.039(3) -0.001(4) 0.007(3) -0.001(2)
C1 0.028(4) 0.027(3) 0.042(4) -0.001(3) -0.004(3) -0.001(3)
C10 0.046(4) 0.027(3) 0.036(3) -0.003(3) -0.002(3) 0.000(3)
C18 0.025(3) 0.043(3) 0.043(4) 0.006(4) 0.002(4) 0.000(2)
C13 0.024(3) 0.028(3) 0.027(3) 0.005(2) -0.005(3) -0.005(3)
C9 0.037(3) 0.032(3) 0.043(3) -0.005(4) 0.004(4) -0.006(3)
C17 0.031(3) 0.049(4) 0.045(4) 0.000(4) 0.007(4) 0.009(3)
C11 0.037(4) 0.031(3) 0.046(4) -0.005(3) 0.003(3) 0.008(3)
C12 0.028(4) 0.042(4) 0.038(4) -0.003(3) 0.004(3) -0.003(3)
C16 0.044(4) 0.031(3) 0.039(4) -0.001(3) -0.003(3) 0.010(3)
C14 0.030(4) 0.031(3) 0.046(4) 0.004(3) 0.011(3) 0.001(3)
C15 0.039(4) 0.033(4) 0.054(5) 0.005(3) 0.010(4) -0.003(3)
C2 0.041(4) 0.026(3) 0.045(4) -0.003(3) -0.001(3) 0.001(3)

loop_
_atom_type_symbol
_atom_type_description
_atom_type_scat_dispersion_real
_atom_type_scat_dispersion_imag
_atom_type_scat_source
C C 0.0181 0.0091 'International Tables Vol C Tables 4.2.6.8 and 6.1.1.4'
H H 0.0000 0.0000 'International Tables Vol C Tables 4.2.6.8 and 6.1.1.4'
As As -0.9300 1.0051 'International Tables Vol C Tables 4.2.6.8 and 6.1.1.4'
Co Co -2.3653 3.6143 'International Tables Vol C Tables 4.2.6.8 and 6.1.1.4'
O O 0.0492 0.0322 'International Tables Vol C Tables 4.2.6.8 and 6.1.1.4'

loop_
_exptl_crystal_face_index_h
_exptl_crystal_face_index_k
_exptl_crystal_face_index_l
_exptl_crystal_face_perp_dist
7 1 0 0.0228
-7 -1 -1 0.0247
-1 0 5 0.0623
2 0 -5 0.0428
-1 11 0 0.0110
1 -11 0 0.0184

loop_
_geom_angle_atom_site_label_1
_geom_angle_atom_site_label_2
_geom_angle_atom_site_label_3
_geom_angle
_geom_angle_site_symmetry_1
_geom_angle_site_symmetry_3
_geom_angle_publ_flag
C6 As1 Co1 59.18(19) . . ?
C6 As1 C3 87.3(3) . . ?
C3 As1 Co1 60.00(19) . . ?
C6 Co1 As1 49.31(17) . . ?
C6 Co1 C3 74.9(3) . . ?
C4 Co1 As1 74.9(2) . . ?
C4 Co1 C6 68.8(2) . . ?
C4 Co1 C3 37.4(3) . . ?
C3 Co1 As1 49.56(17) . . ?
C5 Co1 As1 71.5(2) . . ?
C5 Co1 C6 37.3(3) . . ?
C5 Co1 C4 38.2(3) . . ?
C5 Co1 C3 64.1(3) . . ?
C1 Co1 As1 91.6(2) . . ?
C1 Co1 C6 124.0(3) . . ?
C1 Co1 C4 147.2(3) . . ?
C1 Co1 C3 112.1(3) . . ?
C1 Co1 C5 160.7(3) . . ?
C1 Co1 C2 94.5(4) . . ?
C2 Co1 As1 167.8(2) . . ?
C2 Co1 C6 118.8(3) . . ?
C2 Co1 C4 104.7(3) . . ?
C2 Co1 C3 135.9(3) . . ?
C2 Co1 C5 100.5(4) . . ?
As1 C6 Co1 71.5(2) . . ?
C5 C6 As1 105.7(5) . . ?
C5 C6 Co1 68.4(4) . . ?
C5 C6 C13 129.1(6) . . ?
C13 C6 As1 125.2(5) . . ?
C13 C6 Co1 127.5(4) . . ?
C8 C7 C3 121.1(6) . . ?
C8 C7 C12 117.8(6) . . ?
C12 C7 C3 121.0(6) . . ?
Co1 C4 H4 124.5 . . ?
C3 C4 Co1 74.2(4) . . ?
C3 C4 H4 124.5 . . ?
C5 C4 Co1 69.6(4) . . ?
C5 C4 H4 124.5 . . ?
C5 C4 C3 111.0(6) . . ?
As1 C3 Co1 70.4(2) . . ?
C7 C3 As1 124.5(5) . . ?
C7 C3 Co1 130.2(4) . . ?
C4 C3 As1 111.2(5) . . ?
C4 C3 Co1 68.4(4) . . ?
C4 C3 C7 124.2(6) . . ?
Co1 C5 H5 117.3 . . ?
C6 C5 Co1 74.4(4) . . ?
C6 C5 C4 124.4(7) . . ?
C6 C5 H5 117.3 . . ?
C4 C5 Co1 72.2(4) . . ?
C4 C5 H5 117.3 . . ?
C7 C8 H8 119.6 . . ?
C9 C8 C7 120.9(7) . . ?
C9 C8 H8 119.6 . . ?
O1 C1 Co1 177.4(7) . . ?
C9 C10 H10 120.1 . . ?
C9 C10 C11 119.9(7) . . ?
C11 C10 H10 120.1 . . ?
C13 C18 H18 119.1 . . ?
C17 C18 H18 119.1 . . ?
C17 C18 C13 121.7(7) . . ?
C18 C13 C6 122.3(6) . . ?
C18 C13 C14 117.3(6) . . ?
C14 C13 C6 120.4(6) . . ?
C8 C9 H9 119.8 . . ?
C10 C9 C8 120.4(7) . . ?
C10 C9 H9 119.8 . . ?
C18 C17 H17 120.0 . . ?
C18 C17 C16 119.9(7) . . ?
C16 C17 H17 120.0 . . ?
C10 C11 H11 120.0 . . ?
C10 C11 C12 119.9(7) . . ?
C12 C11 H11 120.0 . . ?
C7 C12 H12 119.5 . . ?
C11 C12 C7 121.0(7) . . ?
C11 C12 H12 119.5 . . ?
C17 C16 H16 120.1 . . ?
C15 C16 C17 119.8(7) . . ?
C15 C16 H16 120.1 . . ?
C13 C14 H14 119.1 . . ?
C15 C14 C13 121.9(7) . . ?
C15 C14 H14 119.1 . . ?
C16 C15 H15 120.3 . . ?
C14 C15 C16 119.4(7) . . ?
C14 C15 H15 120.3 . . ?
O2 C2 Co1 177.9(8) . . ?

loop_
_geom_bond_atom_site_label_1
_geom_bond_atom_site_label_2
_geom_bond_distance
_geom_bond_site_symmetry_2
_geom_bond_publ_flag
As1 Co1 2.3922(11) . ?
As1 C6 1.913(6) . ?
As1 C3 1.932(7) . ?
Co1 C6 2.166(6) . ?
Co1 C4 2.124(6) . ?
Co1 C3 2.199(6) . ?
Co1 C5 2.091(6) . ?
Co1 C1 1.731(8) . ?
Co1 C2 1.734(8) . ?
O1 C1 1.152(10) . ?
O2 C2 1.145(9) . ?
C6 C5 1.361(9) . ?
C6 C13 1.480(9) . ?
C7 C3 1.476(9) . ?
C7 C8 1.393(9) . ?
C7 C12 1.397(10) . ?
C4 H4 0.9800 . ?
C4 C3 1.387(10) . ?
C4 C5 1.378(10) . ?
C5 H5 0.9800 . ?
C8 H8 0.9300 . ?
C8 C9 1.388(8) . ?
C10 H10 0.9300 . ?
C10 C9 1.377(10) . ?
C10 C11 1.378(11) . ?
C18 H18 0.9300 . ?
C18 C13 1.381(10) . ?
C18 C17 1.381(10) . ?
C13 C14 1.403(9) . ?
C9 H9 0.9300 . ?
C17 H17 0.9300 . ?
C17 C16 1.387(11) . ?
C11 H11 0.9300 . ?
C11 C12 1.392(11) . ?
C12 H12 0.9300 . ?
C16 H16 0.9300 . ?
C16 C15 1.386(11) . ?
C14 H14 0.9300 . ?
C14 C15 1.378(10) . ?
C15 H15 0.9300 . ?

loop_
_geom_torsion_atom_site_label_1
_geom_torsion_atom_site_label_2
_geom_torsion_atom_site_label_3
_geom_torsion_atom_site_label_4
_geom_torsion
_geom_torsion_site_symmetry_1
_geom_torsion_site_symmetry_2
_geom_torsion_site_symmetry_3
_geom_torsion_site_symmetry_4
_geom_torsion_publ_flag
As1 C6 C5 Co1 -62.2(3) . . . . ?
As1 C6 C5 C4 -7.4(9) . . . . ?
As1 C6 C13 C18 -3.4(10) . . . . ?
As1 C6 C13 C14 177.8(5) . . . . ?
Co1 C6 C5 C4 54.8(7) . . . . ?
Co1 C6 C13 C18 -96.3(8) . . . . ?
Co1 C6 C13 C14 84.8(8) . . . . ?
Co1 C4 C3 As1 57.3(3) . . . . ?
Co1 C4 C3 C7 -124.8(6) . . . . ?
Co1 C4 C5 C6 -55.8(7) . . . . ?
C6 C13 C14 C15 179.9(7) . . . . ?
C7 C8 C9 C10 1.3(14) . . . . ?
C3 C7 C8 C9 175.5(8) . . . . ?
C3 C7 C12 C11 -175.0(7) . . . . ?
C3 C4 C5 Co1 63.1(5) . . . . ?
C3 C4 C5 C6 7.3(10) . . . . ?
C5 C6 C13 C18 172.4(7) . . . . ?
C5 C6 C13 C14 -6.5(11) . . . . ?
C5 C4 C3 As1 -3.0(7) . . . . ?
C5 C4 C3 Co1 -60.3(5) . . . . ?
C5 C4 C3 C7 175.0(6) . . . . ?
C8 C7 C3 As1 5.2(9) . . . . ?
C8 C7 C3 Co1 98.1(8) . . . . ?
C8 C7 C3 C4 -172.4(7) . . . . ?
C8 C7 C12 C11 2.7(11) . . . . ?
C10 C11 C12 C7 -2.3(12) . . . . ?
C18 C13 C14 C15 0.9(12) . . . . ?
C18 C17 C16 C15 -0.4(12) . . . . ?
C13 C6 C5 Co1 121.4(7) . . . . ?
C13 C6 C5 C4 176.2(7) . . . . ?
C13 C18 C17 C16 1.1(13) . . . . ?
C13 C14 C15 C16 -0.3(13) . . . . ?
C9 C10 C11 C12 1.3(12) . . . . ?
C17 C18 C13 C6 179.7(7) . . . . ?
C17 C18 C13 C14 -1.3(12) . . . . ?
C17 C16 C15 C14 0.0(12) . . . . ?
C11 C10 C9 C8 -0.8(14) . . . . ?
C12 C7 C3 As1 -177.1(5) . . . . ?
C12 C7 C3 Co1 -84.3(8) . . . . ?
C12 C7 C3 C4 5.3(10) . . . . ?
C12 C7 C8 C9 -2.2(12) . . . . ?
